data_2106182
loop_
_publ_author_name
'Brunton, G.'

_publ_section_title
;
 The crystal structure of K7 Th6 F31
;
_journal_name_full 'Acta Crystallographica B (24,1968-38,1982)'
_journal_page_first 2290
_journal_page_last 2292
_journal_volume 27
_journal_year 1971
_chemical_formula_sum 'F31 K7 Th6'
_chemical_name_systematic 'K7 (Th6 F31)'
_space_group_IT_number 148
_symmetry_space_group_name_Hall '-R 3'
_symmetry_space_group_name_H-M 'R -3 :H'
_cell_angle_alpha 90
_cell_angle_beta 90
_cell_angle_gamma 120
_cell_formula_units_Z 3
_cell_length_a 15.293
_cell_length_b 15.293
_cell_length_c 10.449
_cell_volume 2116.366
_citation_journal_id_ASTM ACBCAR
_cod_data_source_file Brunton_ACBCAR_1971_376.cif
_cod_data_source_block F31K7Th6
_cod_database_code 2106182

loop_
_symmetry_equiv_pos_as_xyz
x,y,z
-y,x-y,z
-x+y,-x,z
-x,-y,-z
y,-x+y,-z
x-y,x,-z
x+2/3,y+1/3,z+1/3
-y+2/3,x-y+1/3,z+1/3
-x+y+2/3,-x+1/3,z+1/3
-x+2/3,-y+1/3,-z+1/3
y+2/3,-x+y+1/3,-z+1/3
x-y+2/3,x+1/3,-z+1/3
x+1/3,y+2/3,z+2/3
-y+1/3,x-y+2/3,z+2/3
-x+y+1/3,-x+2/3,z+2/3
-x+1/3,-y+2/3,-z+2/3
y+1/3,-x+y+2/3,-z+2/3
x-y+1/3,x+2/3,-z+2/3

loop_
_atom_site_label
_atom_site_type_symbol
_atom_site_fract_x
_atom_site_fract_y
_atom_site_fract_z
_atom_site_occupancy
_atom_site_U_iso_or_equiv
K2 K+1 0 0 0.5 1 0.0
F6 F-1 0 0 0.03 0.5 0.0
F1 F-1 0.3548 0.1126 0.0938 1 0.0
K1 K+1 0.0824 0.3088 0.4948 1 0.0
F2 F-1 0.1834 0.0551 0.392 1 0.0
F3 F-1 0.2747 0.3717 0.425 1 0.0
F4 F-1 0.2103 0.1602 0.004 1 0.0
F5 F-1 0.2442 0.544 0.446 1 0.0
Th1 Th+4 0.18917 0.05122 0.17732 1 0.0
